data_7037745
loop_
_publ_author_name
'Delgado Calvo, Fuencisla'
'Mirabello, Vincenzo'
'Caporali, Maria'
'Oberhauser, Werner'
'Raltchev, Kolio'
'Karaghiosoff, Konstantin'
'Peruzzini, Maurizio'

_publ_section_title
;
 A straightforward access to ruthenium-coordinated fluorophosphines from
 phosphorous oxyacids.
;
_journal_issue 5
_journal_name_full 'Dalton transactions (Cambridge, England : 2003)'
_journal_page_first 2284
_journal_page_last 2293
_journal_paper_doi 10.1039/c5dt04624f
_journal_volume 45
_journal_year 2016
_chemical_formula_moiety 'C48 H42 F3 O5 P3 Ru S, C Cl2'
_chemical_formula_sum 'C49 H42 Cl2 F3 O5 P3 Ru S'
_chemical_formula_weight 1064.77
_chemical_name_systematic
;
 ?
;
_space_group_IT_number 14
_symmetry_cell_setting monoclinic
_symmetry_space_group_name_Hall '-P 2ybc'
_symmetry_space_group_name_H-M 'P 1 21/c 1'
_atom_sites_solution_hydrogens geom
_atom_sites_solution_primary direct
_atom_sites_solution_secondary difmap
_audit_creation_date 2015-07-29T11:36:02-00:00
_audit_creation_method 'WinGX routine CIF_UPDATE'
_audit_update_record
;
2015-07-29 deposited with the CCDC.
2015-12-22 downloaded from the CCDC.
;
_cell_angle_alpha 90
_cell_angle_beta 96.283(2)
_cell_angle_gamma 90
_cell_formula_units_Z 4
_cell_length_a 12.5099(2)
_cell_length_b 13.2579(2)
_cell_length_c 28.0827(6)
_cell_measurement_temperature 150(2)
_cell_volume 4629.68(14)
_computing_molecular_graphics 'ORTEP-3 (Farrugia, 1997)'
_computing_structure_refinement 'SHELXL-97 (Sheldrick, 1997)'
_computing_structure_solution 'SIR-97(J. Appl.Cryst.,1993,32,115)'
_diffrn_ambient_temperature 150(2)
_diffrn_measured_fraction_theta_full 0.993
_diffrn_measured_fraction_theta_max 0.875
_diffrn_measurement_device_type OxfordDiffraction,Xcalibur3
_diffrn_radiation_monochromator graphite
_diffrn_radiation_wavelength 0.71073
_diffrn_reflns_av_unetI/netI 0.0329
_diffrn_reflns_limit_h_max 16
_diffrn_reflns_limit_h_min -16
_diffrn_reflns_limit_k_max 17
_diffrn_reflns_limit_k_min 0
_diffrn_reflns_limit_l_max 36
_diffrn_reflns_limit_l_min 0
_diffrn_reflns_number 10653
_diffrn_reflns_theta_full 25
_diffrn_reflns_theta_max 28.9
_diffrn_reflns_theta_min 4.13
_exptl_absorpt_coefficient_mu 0.662
_exptl_absorpt_correction_T_max 1.00
_exptl_absorpt_correction_T_min 0.70
_exptl_absorpt_correction_type empirical
_exptl_absorpt_process_details 'XABS2 (J. Appl. Cryst. 1995, 28, 53-56)'
_exptl_crystal_density_diffrn 1.528
_exptl_crystal_density_method 'not measured'
_exptl_crystal_description prism
_exptl_crystal_F_000 2168
_exptl_crystal_size_max 0.30
_exptl_crystal_size_mid 0.25
_exptl_crystal_size_min 0.20
_refine_diff_density_max 1.553
_refine_diff_density_min -1.439
_refine_diff_density_rms 0.091
_refine_ls_extinction_method none
_refine_ls_goodness_of_fit_ref 1.045
_refine_ls_hydrogen_treatment mixed
_refine_ls_matrix_type full
_refine_ls_number_parameters 594
_refine_ls_number_reflns 10653
_refine_ls_number_restraints 0
_refine_ls_restrained_S_all 1.045
_refine_ls_R_factor_all 0.0499
_refine_ls_R_factor_gt 0.0413
_refine_ls_shift/su_max 0
_refine_ls_shift/su_mean 0
_refine_ls_structure_factor_coef Fsqd
_refine_ls_weighting_details 'calc w=1/[\s^2^(Fo^2^)+(0.0560P)^2^+6.4832P] where P=(Fo^2^+2Fc^2^)/3'
_refine_ls_weighting_scheme calc
_refine_ls_wR_factor_gt 0.1066
_refine_ls_wR_factor_ref 0.1132
_reflns_number_gt 9192
_reflns_number_total 10653
_reflns_threshold_expression >2sigma(I)
_cod_data_source_file c5dt04624f2.cif
_cod_data_source_block peruz1
_cod_depositor_comments 'Adding full bibliography for 7037744--7037745.cif.'
_cod_original_sg_symbol_H-M P21/c
_cod_database_code 7037745

loop_
_symmetry_equiv_pos_as_xyz
'x, y, z'
'-x, y+1/2, -z+1/2'
'-x, -y, -z'
'x, -y-1/2, z-1/2'

loop_
_atom_site_label
_atom_site_type_symbol
_atom_site_fract_x
_atom_site_fract_y
_atom_site_fract_z
_atom_site_U_iso_or_equiv
_atom_site_adp_type
_atom_site_occupancy
_atom_site_symmetry_multiplicity
_atom_site_calc_flag
_atom_site_refinement_flags
Ru01 Ru 0.280071(15) -0.111116(14) -0.096431(7) 0.01643(7) Uani 1 1 d .
Cl1 Cl 0.37160(13) 0.46080(9) 0.07426(5) 0.0772(4) Uani 1 1 d .
Cl2A Cl 0.2657(2) 0.48895(13) -0.02366(8) 0.0711(6) Uani 0.6 1 d P
Cl2B Cl 0.3701(5) 0.5009(4) -0.0266(2) 0.151(3) Uani 0.4 1 d P
P1 P 0.16030(5) -0.21150(5) -0.14750(2) 0.01905(14) Uani 1 1 d .
P2 P 0.37303(5) -0.03607(5) -0.15513(2) 0.01777(14) Uani 1 1 d .
P3 P 0.16694(5) 0.02039(5) -0.08793(2) 0.01773(14) Uani 1 1 d .
S1 S -0.07385(5) 0.23690(5) -0.08174(3) 0.02435(15) Uani 1 1 d .
O1 O 0.04658(15) -0.01464(15) -0.08177(8) 0.0240(4) Uani 1 1 d .
O2 O 0.15537(16) 0.10642(15) -0.12846(7) 0.0230(4) Uani 1 1 d .
O3 O -0.07007(18) 0.14572(16) -0.05340(8) 0.0335(5) Uani 1 1 d .
O4 O 0.02606(17) 0.25873(15) -0.10134(8) 0.0335(5) Uani 1 1 d .
O5 O -0.12652(19) 0.32094(16) -0.06240(9) 0.0383(5) Uani 1 1 d .
F1 F -0.12386(19) 0.12420(17) -0.15712(9) 0.0561(6) Uani 1 1 d .
F2 F -0.1741(2) 0.2780(2) -0.16557(9) 0.0719(8) Uani 1 1 d .
F3 F -0.25931(17) 0.1766(2) -0.12378(11) 0.0757(8) Uani 1 1 d .
C1 C 0.2985(2) -0.2409(2) -0.04469(11) 0.0266(6) Uani 1 1 d .
H1 H 0.2536 -0.297 -0.0476 0.032 Uiso 1 1 calc R
C2 C 0.2798(2) -0.1523(2) -0.01886(10) 0.0262(6) Uani 1 1 d .
H2 H 0.2215 -0.1397 -0.0019 0.031 Uiso 1 1 calc R
C3 C 0.3684(2) -0.0853(2) -0.02387(10) 0.0232(5) Uani 1 1 d .
H3 H 0.3771 -0.0211 -0.0107 0.028 Uiso 1 1 calc R
C4 C 0.4398(2) -0.1338(2) -0.05219(10) 0.0235(5) Uani 1 1 d .
H4 H 0.5038 -0.1069 -0.0606 0.028 Uiso 1 1 calc R
C5 C 0.3972(2) -0.2309(2) -0.06564(10) 0.0258(6) Uani 1 1 d .
H5 H 0.4278 -0.2785 -0.0844 0.031 Uiso 1 1 calc R
C6 C 0.2417(2) -0.2997(2) -0.17904(10) 0.0230(5) Uani 1 1 d .
C7 C 0.2928(2) -0.3813(2) -0.15431(12) 0.0302(6) Uani 1 1 d .
H7 H 0.2791 -0.3951 -0.1231 0.036 Uiso 1 1 calc R
C8 C 0.3642(3) -0.4422(2) -0.17635(14) 0.0406(8) Uani 1 1 d .
H8 H 0.3982 -0.4959 -0.1596 0.049 Uiso 1 1 calc R
C9 C 0.3843(3) -0.4229(3) -0.22271(14) 0.0447(9) Uani 1 1 d .
H9 H 0.4314 -0.464 -0.2373 0.054 Uiso 1 1 calc R
C10 C 0.3346(2) -0.3425(3) -0.24776(12) 0.0365(7) Uani 1 1 d .
H10 H 0.3488 -0.3294 -0.279 0.044 Uiso 1 1 calc R
C11 C 0.2631(2) -0.2811(2) -0.22598(11) 0.0258(6) Uani 1 1 d .
H11 H 0.2296 -0.2274 -0.2429 0.031 Uiso 1 1 calc R
C12 C 0.0786(2) -0.2984(2) -0.11499(10) 0.0236(5) Uani 1 1 d .
C13 C 0.0588(2) -0.3979(2) -0.13060(12) 0.0310(6) Uani 1 1 d .
H13 H 0.0842 -0.42 -0.1587 0.037 Uiso 1 1 calc R
C14 C 0.0015(3) -0.4639(2) -0.10430(12) 0.0367(7) Uani 1 1 d .
H14 H -0.0105 -0.53 -0.1146 0.044 Uiso 1 1 calc R
C15 C -0.0377(3) -0.4306(3) -0.06270(13) 0.0383(8) Uani 1 1 d .
H15 H -0.0744 -0.475 -0.0447 0.046 Uiso 1 1 calc R
C16 C -0.0225(2) -0.3318(2) -0.04796(12) 0.0337(7) Uani 1 1 d .
H16 H -0.0515 -0.3092 -0.0208 0.04 Uiso 1 1 calc R
C17 C 0.0362(2) -0.2657(2) -0.07363(11) 0.0272(6) Uani 1 1 d .
H17 H 0.0472 -0.1996 -0.0632 0.033 Uiso 1 1 calc R
C18 C 0.0568(2) -0.1716(2) -0.19610(10) 0.0207(5) Uani 1 1 d .
C19 C 0.0187(2) -0.2403(2) -0.23154(11) 0.0280(6) Uani 1 1 d .
H19 H 0.0468 -0.3053 -0.2309 0.034 Uiso 1 1 calc R
C20 C -0.0609(2) -0.2131(2) -0.26800(11) 0.0330(7) Uani 1 1 d .
H20 H -0.0844 -0.2594 -0.2918 0.04 Uiso 1 1 calc R
C21 C -0.1050(2) -0.1171(2) -0.26882(11) 0.0313(7) Uani 1 1 d .
H21 H -0.1577 -0.0987 -0.2932 0.038 Uiso 1 1 calc R
C22 C -0.0701(2) -0.0489(2) -0.23324(11) 0.0284(6) Uani 1 1 d .
H22 H -0.1005 0.0152 -0.2334 0.034 Uiso 1 1 calc R
C23 C 0.0103(2) -0.0757(2) -0.19708(10) 0.0247(6) Uani 1 1 d .
H23 H 0.0333 -0.0292 -0.1734 0.03 Uiso 1 1 calc R
C24 C 0.3192(2) -0.02621(19) -0.21859(9) 0.0204(5) Uani 1 1 d .
C25 C 0.2226(2) 0.0251(2) -0.23081(11) 0.0269(6) Uani 1 1 d .
H25 H 0.1845 0.0501 -0.2067 0.032 Uiso 1 1 calc R
C26 C 0.1828(2) 0.0393(3) -0.27823(11) 0.0325(7) Uani 1 1 d .
H26 H 0.1185 0.0739 -0.2858 0.039 Uiso 1 1 calc R
C27 C 0.2388(2) 0.0021(2) -0.31491(11) 0.0316(6) Uani 1 1 d .
H27 H 0.2126 0.0123 -0.3468 0.038 Uiso 1 1 calc R
C28 C 0.3334(2) -0.0499(2) -0.30301(10) 0.0288(6) Uani 1 1 d .
H28 H 0.3708 -0.0756 -0.3272 0.035 Uiso 1 1 calc R
C29 C 0.3737(2) -0.0644(2) -0.25553(10) 0.0245(6) Uani 1 1 d .
H29 H 0.4375 -0.0998 -0.2482 0.029 Uiso 1 1 calc R
C30 C 0.5042(2) -0.0966(2) -0.16101(9) 0.0208(5) Uani 1 1 d .
C31 C 0.5084(2) -0.2012(2) -0.16773(10) 0.0248(6) Uani 1 1 d .
H31 H 0.4473 -0.2399 -0.1652 0.03 Uiso 1 1 calc R
C32 C 0.6023(2) -0.2481(2) -0.17815(11) 0.0304(6) Uani 1 1 d .
H32 H 0.6035 -0.3175 -0.1828 0.036 Uiso 1 1 calc R
C33 C 0.6947(2) -0.1913(3) -0.18164(11) 0.0334(7) Uani 1 1 d .
H33 H 0.7575 -0.2224 -0.189 0.04 Uiso 1 1 calc R
C34 C 0.6924(2) -0.0885(3) -0.17410(12) 0.0322(7) Uani 1 1 d .
H34 H 0.7544 -0.0506 -0.1757 0.039 Uiso 1 1 calc R
C35 C 0.5977(2) -0.0408(2) -0.16401(10) 0.0253(6) Uani 1 1 d .
H35 H 0.5971 0.0287 -0.1593 0.03 Uiso 1 1 calc R
C36 C 0.4160(2) 0.09532(19) -0.14198(10) 0.0202(5) Uani 1 1 d .
C37 C 0.4001(3) 0.1729(2) -0.17538(12) 0.0353(7) Uani 1 1 d .
H37 H 0.3656 0.1595 -0.2057 0.042 Uiso 1 1 calc R
C38 C 0.4353(3) 0.2702(2) -0.16380(14) 0.0462(9) Uani 1 1 d .
H38 H 0.4239 0.3216 -0.1863 0.055 Uiso 1 1 calc R
C39 C 0.4875(3) 0.2909(2) -0.11872(12) 0.0354(7) Uani 1 1 d .
H39 H 0.5098 0.3563 -0.1108 0.042 Uiso 1 1 calc R
C40 C 0.5063(2) 0.2140(2) -0.08565(11) 0.0311(6) Uani 1 1 d .
H40 H 0.5433 0.227 -0.0557 0.037 Uiso 1 1 calc R
C41 C 0.4700(2) 0.1179(2) -0.09716(11) 0.0276(6) Uani 1 1 d .
H41 H 0.4818 0.0669 -0.0745 0.033 Uiso 1 1 calc R
C42 C 0.2016(2) 0.09431(19) -0.03371(10) 0.0206(5) Uani 1 1 d .
C43 C 0.1662(2) 0.0640(2) 0.00959(10) 0.0275(6) Uani 1 1 d .
H43 H 0.1196 0.0095 0.0103 0.033 Uiso 1 1 calc R
C44 C 0.2004(3) 0.1152(3) 0.05149(12) 0.0352(7) Uani 1 1 d .
H44 H 0.1764 0.0951 0.0802 0.042 Uiso 1 1 calc R
C45 C 0.2701(3) 0.1959(3) 0.05085(12) 0.0373(7) Uani 1 1 d .
H45 H 0.2943 0.2289 0.0792 0.045 Uiso 1 1 calc R
C46 C 0.3039(2) 0.2276(2) 0.00799(12) 0.0332(7) Uani 1 1 d .
H46 H 0.3502 0.2824 0.0075 0.04 Uiso 1 1 calc R
C47 C 0.2688(2) 0.1777(2) -0.03433(11) 0.0257(6) Uani 1 1 d .
H47 H 0.2903 0.2002 -0.0632 0.031 Uiso 1 1 calc R
C48 C -0.1631(3) 0.2021(3) -0.13479(13) 0.0404(8) Uani 1 1 d .
C49 C 0.3197(5) 0.5358(6) 0.0294(2) 0.098(2) Uani 1 1 d .
HO1 H 0.017(3) 0.026(3) -0.0734(14) 0.034(11) Uiso 1 1 d .
HO2 H 0.123(3) 0.149(3) -0.1220(16) 0.052(13) Uiso 1 1 d .

loop_
_atom_site_aniso_label
_atom_site_aniso_U_11
_atom_site_aniso_U_22
_atom_site_aniso_U_33
_atom_site_aniso_U_23
_atom_site_aniso_U_13
_atom_site_aniso_U_12
Ru01 0.01650(11) 0.01639(11) 0.01642(12) 0.00111(7) 0.00188(7) 0.00076(7)
Cl1 0.1123(11) 0.0579(6) 0.0617(7) -0.0125(6) 0.0106(7) -0.0157(7)
Cl2A 0.0989(16) 0.0419(9) 0.0675(13) 0.0086(8) -0.0131(11) -0.0031(9)
Cl2B 0.204(6) 0.119(3) 0.154(4) 0.089(3) 0.134(4) 0.102(4)
P1 0.0189(3) 0.0181(3) 0.0201(3) 0.0000(2) 0.0020(2) -0.0002(2)
P2 0.0173(3) 0.0185(3) 0.0177(3) 0.0003(2) 0.0027(2) 0.0003(2)
P3 0.0183(3) 0.0183(3) 0.0169(3) 0.0006(2) 0.0030(2) 0.0008(2)
S1 0.0249(3) 0.0220(3) 0.0265(4) -0.0003(3) 0.0044(3) 0.0030(2)
O1 0.0190(9) 0.0226(10) 0.0313(11) -0.0024(8) 0.0070(8) 0.0014(8)
O2 0.0271(10) 0.0213(9) 0.0212(10) 0.0025(8) 0.0058(8) 0.0053(8)
O3 0.0366(12) 0.0318(11) 0.0346(12) 0.0091(9) 0.0145(9) 0.0078(9)
O4 0.0298(11) 0.0267(10) 0.0456(14) 0.0046(9) 0.0111(9) -0.0004(8)
O5 0.0418(13) 0.0306(11) 0.0436(14) -0.0068(10) 0.0101(10) 0.0087(9)
F1 0.0587(14) 0.0549(13) 0.0515(14) -0.0278(11) -0.0083(11) 0.0115(11)
F2 0.097(2) 0.0665(15) 0.0453(14) 0.0055(12) -0.0233(13) 0.0310(15)
F3 0.0278(11) 0.102(2) 0.096(2) -0.0359(17) -0.0023(12) -0.0085(12)
C1 0.0275(14) 0.0228(13) 0.0282(15) 0.0090(11) -0.0030(11) -0.0021(11)
C2 0.0250(13) 0.0328(14) 0.0207(14) 0.0087(11) 0.0016(11) 0.0021(11)
C3 0.0245(13) 0.0255(13) 0.0189(13) 0.0014(10) -0.0012(10) 0.0014(10)
C4 0.0218(13) 0.0270(13) 0.0206(13) 0.0039(11) -0.0018(10) 0.0009(10)
C5 0.0263(14) 0.0241(13) 0.0260(15) 0.0034(11) -0.0021(11) 0.0066(11)
C6 0.0183(12) 0.0217(12) 0.0282(15) -0.0068(11) -0.0010(10) -0.0002(10)
C7 0.0327(15) 0.0254(14) 0.0304(16) -0.0041(12) -0.0060(12) 0.0022(11)
C8 0.0381(17) 0.0288(15) 0.052(2) -0.0135(15) -0.0098(15) 0.0139(13)
C9 0.0341(17) 0.0474(19) 0.051(2) -0.0265(17) -0.0036(15) 0.0159(15)
C10 0.0290(15) 0.0486(19) 0.0315(17) -0.0182(15) 0.0017(12) 0.0036(14)
C11 0.0193(12) 0.0300(14) 0.0278(15) -0.0079(12) 0.0010(11) -0.0004(10)
C12 0.0229(13) 0.0222(12) 0.0250(14) 0.0051(11) 0.0003(10) -0.0038(10)
C13 0.0324(15) 0.0270(14) 0.0327(17) -0.0001(12) -0.0007(13) -0.0076(12)
C14 0.0404(17) 0.0275(15) 0.0405(19) 0.0067(13) -0.0034(14) -0.0135(13)
C15 0.0337(16) 0.0399(17) 0.0402(19) 0.0127(15) -0.0004(14) -0.0141(14)
C16 0.0280(15) 0.0424(17) 0.0314(16) 0.0070(14) 0.0061(12) -0.0064(13)
C17 0.0227(13) 0.0271(14) 0.0319(16) 0.0020(12) 0.0035(11) -0.0037(11)
C18 0.0163(11) 0.0255(13) 0.0205(13) 0.0011(10) 0.0035(10) -0.0007(10)
C19 0.0235(13) 0.0283(14) 0.0319(16) -0.0032(12) 0.0007(11) 0.0008(11)
C20 0.0279(15) 0.0417(17) 0.0277(16) -0.0097(13) -0.0038(12) -0.0019(13)
C21 0.0235(14) 0.0444(17) 0.0252(15) 0.0059(13) -0.0015(11) 0.0004(12)
C22 0.0265(14) 0.0288(14) 0.0301(16) 0.0037(12) 0.0037(12) 0.0041(11)
C23 0.0264(14) 0.0257(13) 0.0218(14) -0.0014(11) 0.0020(11) 0.0001(11)
C24 0.0209(12) 0.0222(12) 0.0181(13) 0.0014(10) 0.0018(10) -0.0032(10)
C25 0.0221(13) 0.0350(15) 0.0240(14) -0.0001(12) 0.0039(11) 0.0039(11)
C26 0.0241(14) 0.0455(17) 0.0275(16) 0.0045(13) 0.0006(11) 0.0075(13)
C27 0.0315(15) 0.0427(17) 0.0201(14) 0.0042(13) 0.0004(11) -0.0019(13)
C28 0.0296(14) 0.0365(15) 0.0214(14) -0.0023(12) 0.0077(11) -0.0010(12)
C29 0.0221(13) 0.0275(13) 0.0242(14) -0.0002(11) 0.0040(10) 0.0010(11)
C30 0.0190(12) 0.0264(13) 0.0172(13) 0.0010(10) 0.0029(10) 0.0030(10)
C31 0.0226(13) 0.0280(13) 0.0233(14) 0.0002(11) 0.0010(10) 0.0010(11)
C32 0.0326(15) 0.0301(14) 0.0283(16) -0.0016(12) 0.0027(12) 0.0085(12)
C33 0.0242(14) 0.0467(18) 0.0309(16) 0.0029(14) 0.0097(12) 0.0106(13)
C34 0.0201(13) 0.0425(17) 0.0353(17) 0.0031(14) 0.0091(12) 0.0010(12)
C35 0.0237(13) 0.0282(13) 0.0247(14) 0.0031(11) 0.0055(11) -0.0002(11)
C36 0.0178(12) 0.0188(11) 0.0248(14) -0.0022(10) 0.0063(10) -0.0018(9)
C37 0.0459(18) 0.0258(14) 0.0324(17) 0.0040(13) -0.0045(14) -0.0041(13)
C38 0.069(2) 0.0230(15) 0.043(2) 0.0082(14) -0.0071(18) -0.0085(15)
C39 0.0410(17) 0.0229(14) 0.0419(19) -0.0014(13) 0.0034(14) -0.0078(12)
C40 0.0343(16) 0.0333(15) 0.0255(15) -0.0044(12) 0.0019(12) -0.0085(12)
C41 0.0315(15) 0.0260(14) 0.0252(15) 0.0017(11) 0.0026(12) -0.0047(11)
C42 0.0217(12) 0.0203(12) 0.0195(13) -0.0028(10) 0.0011(10) 0.0041(10)
C43 0.0301(14) 0.0305(14) 0.0220(14) -0.0017(11) 0.0034(11) 0.0024(11)
C44 0.0368(17) 0.0464(18) 0.0222(15) -0.0026(13) 0.0028(12) 0.0056(14)
C45 0.0362(17) 0.0446(18) 0.0293(17) -0.0144(14) -0.0051(13) 0.0063(14)
C46 0.0285(15) 0.0292(15) 0.0407(18) -0.0091(13) -0.0016(13) -0.0005(12)
C47 0.0229(13) 0.0247(13) 0.0296(15) -0.0010(11) 0.0032(11) 0.0016(10)
C48 0.0323(17) 0.0441(18) 0.043(2) -0.0092(16) -0.0036(14) 0.0087(14)
C49 0.086(4) 0.140(6) 0.069(4) 0.000(4) 0.021(3) 0.056(4)

loop_
_atom_type_symbol
_atom_type_description
_atom_type_scat_dispersion_real
_atom_type_scat_dispersion_imag
_atom_type_scat_source
C C 0.0033 0.0016 'International Tables Vol C Tables 4.2.6.8 and 6.1.1.4'
H H 0 0 'International Tables Vol C Tables 4.2.6.8 and 6.1.1.4'
O O 0.0106 0.006 'International Tables Vol C Tables 4.2.6.8 and 6.1.1.4'
F F 0.0171 0.0103 'International Tables Vol C Tables 4.2.6.8 and 6.1.1.4'
P P 0.1023 0.0942 'International Tables Vol C Tables 4.2.6.8 and 6.1.1.4'
S S 0.1246 0.1234 'International Tables Vol C Tables 4.2.6.8 and 6.1.1.4'
Ru Ru -1.2594 0.8363 'International Tables Vol C Tables 4.2.6.8 and 6.1.1.4'
Cl Cl 0.1484 0.1585 'International Tables Vol C Tables 4.2.6.8 and 6.1.1.4'

loop_
_geom_angle_atom_site_label_1
_geom_angle_atom_site_label_2
_geom_angle_atom_site_label_3
_geom_angle
C3 Ru01 C2 37.45(10)
C3 Ru01 C1 61.47(10)
C2 Ru01 C1 36.66(11)
C3 Ru01 C4 36.71(10)
C2 Ru01 C4 61.86(10)
C1 Ru01 C4 61.30(10)
C3 Ru01 C5 61.66(10)
C2 Ru01 C5 61.91(11)
C1 Ru01 C5 36.95(11)
C4 Ru01 C5 36.84(10)
C3 Ru01 P3 92.18(7)
C2 Ru01 P3 91.02(8)
C1 Ru01 P3 122.68(8)
C4 Ru01 P3 124.63(7)
C5 Ru01 P3 151.71(8)
C3 Ru01 P2 110.05(7)
C2 Ru01 P2 147.12(7)
C1 Ru01 P2 139.19(8)
C4 Ru01 P2 88.05(7)
C5 Ru01 P2 102.48(8)
P3 Ru01 P2 96.37(2)
C3 Ru01 P1 148.80(7)
C2 Ru01 P1 112.52(8)
C1 Ru01 P1 88.55(7)
C4 Ru01 P1 136.31(7)
C5 Ru01 P1 100.20(7)
P3 Ru01 P1 97.74(2)
P2 Ru01 P1 98.20(2)
Cl2B Cl2A C49 73.2(4)
Cl2A Cl2B C49 62.6(3)
C6 P1 C12 101.91(13)
C6 P1 C18 101.86(12)
C12 P1 C18 99.36(12)
C6 P1 Ru01 107.59(8)
C12 P1 Ru01 113.53(9)
C18 P1 Ru01 129.11(9)
C24 P2 C36 101.21(12)
C24 P2 C30 100.28(12)
C36 P2 C30 100.68(12)
C24 P2 Ru01 123.72(9)
C36 P2 Ru01 114.58(9)
C30 P2 Ru01 113.09(9)
O1 P3 O2 105.62(11)
O1 P3 C42 101.89(12)
O2 P3 C42 101.82(12)
O1 P3 Ru01 113.07(8)
O2 P3 Ru01 118.59(8)
C42 P3 Ru01 113.96(8)
O5 S1 O3 115.52(14)
O5 S1 O4 116.15(13)
O3 S1 O4 113.50(13)
O5 S1 C48 103.96(15)
O3 S1 C48 102.65(16)
O4 S1 C48 102.52(16)
P3 O1 HO1 110(3)
P3 O2 HO2 113(4)
C2 C1 C5 109.5(2)
C2 C1 Ru01 71.62(15)
C5 C1 Ru01 72.29(15)
C2 C1 H1 125.3
C5 C1 H1 125.3
Ru01 C1 H1 122.4
C1 C2 C3 106.9(2)
C1 C2 Ru01 71.72(16)
C3 C2 Ru01 70.87(15)
C1 C2 H2 126.6
C3 C2 H2 126.6
Ru01 C2 H2 122.6
C4 C3 C2 108.4(2)
C4 C3 Ru01 72.39(15)
C2 C3 Ru01 71.67(15)
C4 C3 H3 125.8
C2 C3 H3 125.8
Ru01 C3 H3 121.8
C3 C4 C5 108.5(2)
C3 C4 Ru01 70.90(15)
C5 C4 Ru01 72.07(15)
C3 C4 H4 125.7
C5 C4 H4 125.7
Ru01 C4 H4 122.9
C4 C5 C1 106.7(3)
C4 C5 Ru01 71.09(15)
C1 C5 Ru01 70.76(15)
C4 C5 H5 126.6
C1 C5 H5 126.6
Ru01 C5 H5 123.2
C11 C6 C7 118.7(3)
C11 C6 P1 121.0(2)
C7 C6 P1 119.9(2)
C8 C7 C6 120.4(3)
C8 C7 H7 119.8
C6 C7 H7 119.8
C9 C8 C7 120.2(3)
C9 C8 H8 119.9
C7 C8 H8 119.9
C8 C9 C10 120.3(3)
C8 C9 H9 119.9
C10 C9 H9 119.9
C9 C10 C11 119.9(3)
C9 C10 H10 120.1
C11 C10 H10 120.1
C6 C11 C10 120.5(3)
C6 C11 H11 119.7
C10 C11 H11 119.7
C17 C12 C13 118.8(3)
C17 C12 P1 119.9(2)
C13 C12 P1 121.3(2)
C14 C13 C12 120.5(3)
C14 C13 H13 119.7
C12 C13 H13 119.7
C15 C14 C13 119.8(3)
C15 C14 H14 120.1
C13 C14 H14 120.1
C16 C15 C14 120.3(3)
C16 C15 H15 119.9
C14 C15 H15 119.9
C15 C16 C17 120.3(3)
C15 C16 H16 119.8
C17 C16 H16 119.8
C16 C17 C12 120.3(3)
C16 C17 H17 119.8
C12 C17 H17 119.8
C19 C18 C23 118.1(2)
C19 C18 P1 119.7(2)
C23 C18 P1 122.0(2)
C18 C19 C20 121.0(3)
C18 C19 H19 119.5
C20 C19 H19 119.5
C21 C20 C19 120.0(3)
C21 C20 H20 120
C19 C20 H20 120
C22 C21 C20 119.7(3)
C22 C21 H21 120.2
C20 C21 H21 120.2
C21 C22 C23 120.3(3)
C21 C22 H22 119.8
C23 C22 H22 119.8
C22 C23 C18 120.8(3)
C22 C23 H23 119.6
C18 C23 H23 119.6
C29 C24 C25 118.3(2)
C29 C24 P2 122.5(2)
C25 C24 P2 119.2(2)
C26 C25 C24 120.9(3)
C26 C25 H25 119.6
C24 C25 H25 119.6
C25 C26 C27 120.4(3)
C25 C26 H26 119.8
C27 C26 H26 119.8
C28 C27 C26 118.9(3)
C28 C27 H27 120.5
C26 C27 H27 120.5
C27 C28 C29 120.9(3)
C27 C28 H28 119.5
C29 C28 H28 119.5
C28 C29 C24 120.6(3)
C28 C29 H29 119.7
C24 C29 H29 119.7
C35 C30 C31 118.2(2)
C35 C30 P2 122.2(2)
C31 C30 P2 119.2(2)
C32 C31 C30 121.1(3)
C32 C31 H31 119.4
C30 C31 H31 119.4
C31 C32 C33 120.1(3)
C31 C32 H32 120
C33 C32 H32 120
C34 C33 C32 119.5(3)
C34 C33 H33 120.3
C32 C33 H33 120.3
C33 C34 C35 120.7(3)
C33 C34 H34 119.7
C35 C34 H34 119.7
C30 C35 C34 120.4(3)
C30 C35 H35 119.8
C34 C35 H35 119.8
C37 C36 C41 118.0(2)
C37 C36 P2 123.0(2)
C41 C36 P2 119.0(2)
C36 C37 C38 120.7(3)
C36 C37 H37 119.7
C38 C37 H37 119.7
C39 C38 C37 120.2(3)
C39 C38 H38 119.9
C37 C38 H38 119.9
C40 C39 C38 119.8(3)
C40 C39 H39 120.1
C38 C39 H39 120.1
C41 C40 C39 119.8(3)
C41 C40 H40 120.1
C39 C40 H40 120.1
C40 C41 C36 121.6(3)
C40 C41 H41 119.2
C36 C41 H41 119.2
C47 C42 C43 119.3(3)
C47 C42 P3 120.4(2)
C43 C42 P3 120.2(2)
C44 C43 C42 120.0(3)
C44 C43 H43 120
C42 C43 H43 120
C45 C44 C43 120.4(3)
C45 C44 H44 119.8
C43 C44 H44 119.8
C44 C45 C46 120.0(3)
C44 C45 H45 120
C46 C45 H45 120
C45 C46 C47 120.1(3)
C45 C46 H46 119.9
C47 C46 H46 119.9
C46 C47 C42 120.2(3)
C46 C47 H47 119.9
C42 C47 H47 119.9
F3 C48 F2 108.4(3)
F3 C48 F1 107.7(3)
F2 C48 F1 107.4(3)
F3 C48 S1 111.5(3)
F2 C48 S1 110.7(2)
F1 C48 S1 111.0(2)
Cl1 C49 Cl2A 122.0(5)
Cl1 C49 Cl2B 110.9(3)
Cl2A C49 Cl2B 44.3(3)

loop_
_geom_bond_atom_site_label_1
_geom_bond_atom_site_label_2
_geom_bond_distance
Ru01 C3 2.236(3)
Ru01 C2 2.246(3)
Ru01 C1 2.248(3)
Ru01 C4 2.255(3)
Ru01 C5 2.268(3)
Ru01 P3 2.2745(7)
Ru01 P2 2.3408(7)
Ru01 P1 2.3670(7)
Cl1 C49 1.678(6)
Cl2A Cl2B 1.327(6)
Cl2A C49 1.687(7)
Cl2B C49 1.819(7)
P1 C6 1.840(3)
P1 C12 1.847(3)
P1 C18 1.852(3)
P2 C24 1.839(3)
P2 C36 1.848(3)
P2 C30 1.851(3)
P3 O1 1.603(2)
P3 O2 1.607(2)
P3 C42 1.823(3)
S1 O5 1.431(2)
S1 O3 1.445(2)
S1 O4 1.449(2)
S1 C48 1.820(3)
O1 HO1 0.71(4)
O2 HO2 0.73(4)
F1 C48 1.330(4)
F2 C48 1.323(4)
F3 C48 1.320(4)
C1 C2 1.413(4)
C1 C5 1.431(4)
C1 H1 0.93
C2 C3 1.439(4)
C2 H2 0.93
C3 C4 1.414(4)
C3 H3 0.93
C4 C5 1.429(4)
C4 H4 0.93
C5 H5 0.93
C6 C11 1.396(4)
C6 C7 1.402(4)
C7 C8 1.398(4)
C7 H7 0.93
C8 C9 1.377(6)
C8 H8 0.93
C9 C10 1.387(5)
C9 H9 0.93
C10 C11 1.399(4)
C10 H10 0.93
C11 H11 0.93
C12 C17 1.398(4)
C12 C13 1.403(4)
C13 C14 1.394(4)
C13 H13 0.93
C14 C15 1.388(5)
C14 H14 0.93
C15 C16 1.381(5)
C15 H15 0.93
C16 C17 1.393(4)
C16 H16 0.93
C17 H17 0.93
C18 C19 1.394(4)
C18 C23 1.398(4)
C19 C20 1.396(4)
C19 H19 0.93
C20 C21 1.386(4)
C20 H20 0.93
C21 C22 1.383(4)
C21 H21 0.93
C22 C23 1.395(4)
C22 H22 0.93
C23 H23 0.93
C24 C29 1.397(4)
C24 C25 1.397(4)
C25 C26 1.382(4)
C25 H25 0.93
C26 C27 1.397(4)
C26 H26 0.93
C27 C28 1.379(4)
C27 H27 0.93
C28 C29 1.386(4)
C28 H28 0.93
C29 H29 0.93
C30 C35 1.395(4)
C30 C31 1.401(4)
C31 C32 1.388(4)
C31 H31 0.93
C32 C33 1.391(4)
C32 H32 0.93
C33 C34 1.381(5)
C33 H33 0.93
C34 C35 1.398(4)
C34 H34 0.93
C35 H35 0.93
C36 C37 1.391(4)
C36 C41 1.394(4)
C37 C38 1.391(4)
C37 H37 0.93
C38 C39 1.387(5)
C38 H38 0.93
C39 C40 1.382(4)
C39 H39 0.93
C40 C41 1.380(4)
C40 H40 0.93
C41 H41 0.93
C42 C47 1.391(4)
C42 C43 1.398(4)
C43 C44 1.385(4)
C43 H43 0.93
C44 C45 1.381(5)
C44 H44 0.93
C45 C46 1.384(5)
C45 H45 0.93
C46 C47 1.388(4)
C46 H46 0.93
C47 H47 0.93
